data_2236110
loop_
_publ_author_name
'Mughal, Shumaila Younas'
'Khan, Islam Ullah'
'Harrison, William T. A.'
'Khan, Muneeb Hayat'
'Tahir, Muhammad Nawaz'

_publ_section_title
;
 2,5-Dichloro-<i>N</i>-(2,3-dimethylphenyl)benzenesulfonamide
;
_journal_coeditor_code BT6820
_journal_issue 9
_journal_name_full 'Acta Crystallographica Section E'
_journal_page_first o2748
_journal_paper_doi 10.1107/S1600536812035787
_journal_volume 68
_journal_year 2012
_chemical_formula_iupac 'C14 H13 Cl2 N O2 S'
_chemical_formula_moiety 'C14 H13 Cl2 N O2 S'
_chemical_formula_sum 'C14 H13 Cl2 N O2 S'
_chemical_formula_weight 330.21
_chemical_name_systematic
;
2,5-Dichloro-<i>N</i>-(2,3-dimethylphenyl)benzenesulfonamide
;
_space_group_IT_number 61
_symmetry_cell_setting orthorhombic
_symmetry_space_group_name_Hall '-P 2ac 2ab'
_symmetry_space_group_name_H-M 'P b c a'
_atom_sites_solution_hydrogens geom
_atom_sites_solution_primary direct
_atom_sites_solution_secondary difmap
_audit_creation_method SHELXL-97
_cell_angle_alpha 90.00
_cell_angle_beta 90.00
_cell_angle_gamma 90.00
_cell_formula_units_Z 8
_cell_length_a 13.0069(11)
_cell_length_b 10.0775(9)
_cell_length_c 22.408(2)
_cell_measurement_reflns_used 1890
_cell_measurement_temperature 296(2)
_cell_measurement_theta_max 21.6
_cell_measurement_theta_min 4.20
_cell_volume 2937.2(4)
_computing_cell_refinement 'SAINT (Bruker, 2007)'
_computing_data_collection 'APEX2 (Bruker, 2007)'
_computing_data_reduction 'SAINT (Bruker, 2007)'
_computing_molecular_graphics 'ORTEP-3 (Farrugia, 1997)'
_computing_publication_material 'SHELXL97 (Sheldrick, 2008)'
_computing_structure_refinement 'SHELXL97 (Sheldrick, 2008)'
_computing_structure_solution 'SHELXS97 (Sheldrick, 2008)'
_diffrn_ambient_temperature 296(2)
_diffrn_measured_fraction_theta_full 0.997
_diffrn_measured_fraction_theta_max 0.997
_diffrn_measurement_device_type 'Bruker APEXII CCD'
_diffrn_measurement_method \w
_diffrn_radiation_monochromator graphite
_diffrn_radiation_source 'fine-focus sealed tube'
_diffrn_radiation_type MoK\a
_diffrn_radiation_wavelength 0.71073
_diffrn_reflns_av_R_equivalents 0.0452
_diffrn_reflns_av_sigmaI/netI 0.0321
_diffrn_reflns_limit_h_max 15
_diffrn_reflns_limit_h_min -16
_diffrn_reflns_limit_k_max 12
_diffrn_reflns_limit_k_min -12
_diffrn_reflns_limit_l_max 28
_diffrn_reflns_limit_l_min -28
_diffrn_reflns_number 23820
_diffrn_reflns_theta_full 27.19
_diffrn_reflns_theta_max 27.19
_diffrn_reflns_theta_min 1.82
_diffrn_standards_decay_% 0
_exptl_absorpt_coefficient_mu 0.583
_exptl_absorpt_correction_type none
_exptl_crystal_colour colourless
_exptl_crystal_density_diffrn 1.494
_exptl_crystal_density_method 'not measured'
_exptl_crystal_description block
_exptl_crystal_F_000 1360
_exptl_crystal_size_max 0.30
_exptl_crystal_size_mid 0.20
_exptl_crystal_size_min 0.18
_refine_diff_density_max 0.259
_refine_diff_density_min -0.309
_refine_ls_extinction_method none
_refine_ls_goodness_of_fit_ref 0.980
_refine_ls_hydrogen_treatment mixed
_refine_ls_matrix_type full
_refine_ls_number_parameters 186
_refine_ls_number_reflns 3260
_refine_ls_number_restraints 0
_refine_ls_restrained_S_all 0.980
_refine_ls_R_factor_all 0.0580
_refine_ls_R_factor_gt 0.0357
_refine_ls_shift/su_max 0.001
_refine_ls_shift/su_mean 0.000
_refine_ls_structure_factor_coef Fsqd
_refine_ls_weighting_details 'calc w=1/[\s^2^(Fo^2^)+(0.0396P)^2^+1.0864P] where P=(Fo^2^+2Fc^2^)/3'
_refine_ls_weighting_scheme calc
_refine_ls_wR_factor_gt 0.0806
_refine_ls_wR_factor_ref 0.0901
_reflns_number_gt 2377
_reflns_number_total 3260
_reflns_threshold_expression I>2\s(I)
_cod_data_source_file bt6820.cif
_cod_data_source_block I
_cod_database_code 2236110
_cod_database_fobs_code 2236110

loop_
_symmetry_equiv_pos_as_xyz
'x, y, z'
'x+1/2, -y+1/2, -z'
'-x, y+1/2, -z+1/2'
'-x+1/2, -y, z+1/2'
'-x, -y, -z'
'-x-1/2, y-1/2, z'
'x, -y-1/2, z-1/2'
'x-1/2, y, -z-1/2'

loop_
_atom_site_type_symbol
_atom_site_label
_atom_site_fract_x
_atom_site_fract_y
_atom_site_fract_z
_atom_site_U_iso_or_equiv
_atom_site_adp_type
_atom_site_calc_flag
_atom_site_refinement_flags
_atom_site_occupancy
_atom_site_symmetry_multiplicity
C C1 0.36432(15) 0.2392(2) 0.27761(9) 0.0380(5) Uani d . 1 1
C C2 0.34175(15) 0.1626(2) 0.22779(9) 0.0403(5) Uani d . 1 1
C C3 0.41472(17) 0.1589(2) 0.18170(10) 0.0471(6) Uani d . 1 1
C C4 0.50361(19) 0.2333(3) 0.18622(11) 0.0607(7) Uani d . 1 1
H H1A 0.5523 0.2287 0.1559 0.073 Uiso calc R 1 1
C C5 0.52163(19) 0.3142(3) 0.23476(12) 0.0648(7) Uani d . 1 1
H H13 0.5802 0.3670 0.2362 0.078 Uiso calc R 1 1
C C6 0.45235(17) 0.3159(2) 0.28092(11) 0.0510(6) Uani d . 1 1
H H14 0.4645 0.3685 0.3143 0.061 Uiso calc R 1 1
C C7 0.24248(18) 0.0871(3) 0.22183(11) 0.0593(7) Uani d . 1 1
H H11A 0.2014 0.1006 0.2569 0.089 Uiso calc R 1 1
H H11B 0.2570 -0.0058 0.2174 0.089 Uiso calc R 1 1
H H11C 0.2057 0.1183 0.1874 0.089 Uiso calc R 1 1
C C8 0.3960(2) 0.0772(3) 0.12657(11) 0.0689(8) Uani d . 1 1
H H12A 0.4552 0.0817 0.1011 0.103 Uiso calc R 1 1
H H12B 0.3371 0.1111 0.1057 0.103 Uiso calc R 1 1
H H12C 0.3838 -0.0134 0.1377 0.103 Uiso calc R 1 1
C C9 0.42663(14) 0.14693(19) 0.41375(8) 0.0334(4) Uani d . 1 1
C C10 0.45813(15) 0.2588(2) 0.44538(9) 0.0376(5) Uani d . 1 1
C C11 0.55332(16) 0.2609(2) 0.47257(10) 0.0469(5) Uani d . 1 1
H H7 0.5742 0.3358 0.4936 0.056 Uiso calc R 1 1
C C12 0.61758(16) 0.1526(2) 0.46883(10) 0.0490(6) Uani d . 1 1
H H8 0.6814 0.1538 0.4875 0.059 Uiso calc R 1 1
C C13 0.58658(16) 0.0429(2) 0.43732(9) 0.0416(5) Uani d . 1 1
C C14 0.49226(15) 0.0390(2) 0.40944(9) 0.0389(5) Uani d . 1 1
H H10 0.4727 -0.0356 0.3878 0.047 Uiso calc R 1 1
Cl Cl1 0.38122(4) 0.39770(5) 0.45093(3) 0.04880(16) Uani d . 1 1
Cl Cl2 0.66673(5) -0.09408(7) 0.43314(3) 0.0630(2) Uani d . 1 1
S S1 0.30265(4) 0.13320(5) 0.38004(2) 0.03558(14) Uani d . 1 1
N N1 0.29345(12) 0.24200(17) 0.32771(8) 0.0376(4) Uani d . 1 1
H H1 0.2777(16) 0.322(2) 0.3392(10) 0.045 Uiso d . 1 1
O O1 0.30173(10) 0.00454(14) 0.35289(7) 0.0443(4) Uani d . 1 1
O O2 0.22658(11) 0.16635(16) 0.42321(7) 0.0487(4) Uani d . 1 1

loop_
_atom_site_aniso_label
_atom_site_aniso_U_11
_atom_site_aniso_U_22
_atom_site_aniso_U_33
_atom_site_aniso_U_12
_atom_site_aniso_U_13
_atom_site_aniso_U_23
C1 0.0366(10) 0.0394(12) 0.0381(11) 0.0035(9) -0.0028(8) 0.0021(10)
C2 0.0406(11) 0.0416(12) 0.0386(12) 0.0063(10) -0.0032(9) -0.0006(10)
C3 0.0519(13) 0.0519(14) 0.0375(12) 0.0134(11) 0.0019(10) 0.0036(11)
C4 0.0500(13) 0.0814(19) 0.0506(15) 0.0037(13) 0.0089(11) 0.0181(14)
C5 0.0498(14) 0.0821(19) 0.0627(17) -0.0222(14) -0.0005(12) 0.0166(15)
C6 0.0541(13) 0.0544(14) 0.0446(13) -0.0158(12) -0.0040(11) 0.0014(12)
C7 0.0507(13) 0.0732(17) 0.0540(14) -0.0088(13) -0.0089(11) -0.0155(14)
C8 0.0825(19) 0.078(2) 0.0458(14) 0.0175(15) 0.0057(13) -0.0104(14)
C9 0.0351(10) 0.0356(11) 0.0296(10) -0.0050(9) 0.0024(8) -0.0019(9)
C10 0.0390(10) 0.0374(11) 0.0365(11) -0.0029(9) -0.0006(8) -0.0027(9)
C11 0.0462(12) 0.0483(13) 0.0461(13) -0.0077(11) -0.0079(10) -0.0096(11)
C12 0.0382(11) 0.0592(15) 0.0497(14) -0.0038(11) -0.0091(10) -0.0002(12)
C13 0.0401(11) 0.0439(12) 0.0407(12) 0.0038(10) 0.0028(9) 0.0077(10)
C14 0.0412(11) 0.0373(11) 0.0384(11) -0.0036(9) 0.0018(9) -0.0021(9)
Cl1 0.0479(3) 0.0399(3) 0.0586(4) 0.0005(2) -0.0035(2) -0.0150(3)
Cl2 0.0558(4) 0.0571(4) 0.0760(4) 0.0165(3) -0.0020(3) 0.0082(3)
S1 0.0320(2) 0.0373(3) 0.0374(3) -0.0063(2) 0.0019(2) -0.0072(2)
N1 0.0382(9) 0.0360(9) 0.0386(9) 0.0041(8) 0.0001(7) -0.0077(8)
O1 0.0438(8) 0.0374(8) 0.0515(9) -0.0084(7) -0.0015(7) -0.0112(7)
O2 0.0393(8) 0.0595(10) 0.0473(9) -0.0077(7) 0.0115(7) -0.0117(8)

loop_
_atom_type_symbol
_atom_type_description
_atom_type_scat_dispersion_real
_atom_type_scat_dispersion_imag
_atom_type_scat_source
C C 0.0033 0.0016 'International Tables Vol C Tables 4.2.6.8 and 6.1.1.4'
H H 0.0000 0.0000 'International Tables Vol C Tables 4.2.6.8 and 6.1.1.4'
N N 0.0061 0.0033 'International Tables Vol C Tables 4.2.6.8 and 6.1.1.4'
O O 0.0106 0.0060 'International Tables Vol C Tables 4.2.6.8 and 6.1.1.4'
S S 0.1246 0.1234 'International Tables Vol C Tables 4.2.6.8 and 6.1.1.4'
Cl Cl 0.1484 0.1585 'International Tables Vol C Tables 4.2.6.8 and 6.1.1.4'

loop_
_geom_angle_atom_site_label_1
_geom_angle_atom_site_label_2
_geom_angle_atom_site_label_3
_geom_angle
C6 C1 C2 121.9(2)
C6 C1 N1 118.21(19)
C2 C1 N1 119.86(18)
C1 C2 C3 117.6(2)
C1 C2 C7 122.27(19)
C3 C2 C7 120.1(2)
C4 C3 C2 119.9(2)
C4 C3 C8 119.5(2)
C2 C3 C8 120.6(2)
C5 C4 C3 121.4(2)
C5 C4 H1A 119.3
C3 C4 H1A 119.3
C6 C5 C4 119.4(2)
C6 C5 H13 120.3
C4 C5 H13 120.3
C5 C6 C1 119.7(2)
C5 C6 H14 120.1
C1 C6 H14 120.1
C2 C7 H11A 109.5
C2 C7 H11B 109.5
H11A C7 H11B 109.5
C2 C7 H11C 109.5
H11A C7 H11C 109.5
H11B C7 H11C 109.5
C3 C8 H12A 109.5
C3 C8 H12B 109.5
H12A C8 H12B 109.5
C3 C8 H12C 109.5
H12A C8 H12C 109.5
H12B C8 H12C 109.5
C14 C9 C10 119.30(18)
C14 C9 S1 117.77(15)
C10 C9 S1 122.90(15)
C11 C10 C9 120.01(19)
C11 C10 Cl1 118.46(16)
C9 C10 Cl1 121.52(15)
C12 C11 C10 120.4(2)
C12 C11 H7 119.8
C10 C11 H7 119.8
C13 C12 C11 119.42(19)
C13 C12 H8 120.3
C11 C12 H8 120.3
C12 C13 C14 121.2(2)
C12 C13 Cl2 119.53(17)
C14 C13 Cl2 119.27(18)
C13 C14 C9 119.7(2)
C13 C14 H10 120.2
C9 C14 H10 120.2
O2 S1 O1 119.69(9)
O2 S1 N1 106.47(9)
O1 S1 N1 107.85(9)
O2 S1 C9 108.78(9)
O1 S1 C9 104.91(9)
N1 S1 C9 108.81(9)
C1 N1 S1 120.16(14)
C1 N1 H1 113.4(15)
S1 N1 H1 115.5(15)

loop_
_geom_bond_atom_site_label_1
_geom_bond_atom_site_label_2
_geom_bond_distance
C1 C6 1.384(3)
C1 C2 1.388(3)
C1 N1 1.453(3)
C2 C3 1.403(3)
C2 C7 1.505(3)
C3 C4 1.381(3)
C3 C8 1.505(3)
C4 C5 1.379(4)
C4 H1A 0.9300
C5 C6 1.372(3)
C5 H13 0.9300
C6 H14 0.9300
C7 H11A 0.9600
C7 H11B 0.9600
C7 H11C 0.9600
C8 H12A 0.9600
C8 H12B 0.9600
C8 H12C 0.9600
C9 C14 1.386(3)
C9 C10 1.394(3)
C9 S1 1.786(2)
C10 C11 1.380(3)
C10 Cl1 1.725(2)
C11 C12 1.377(3)
C11 H7 0.9300
C12 C13 1.372(3)
C12 H8 0.9300
C13 C14 1.377(3)
C13 Cl2 1.732(2)
C14 H10 0.9300
S1 O2 1.4235(14)
S1 O1 1.4323(14)
S1 N1 1.6098(18)
N1 H1 0.87(2)

loop_
_geom_hbond_atom_site_label_D
_geom_hbond_atom_site_label_H
_geom_hbond_atom_site_label_A
_geom_hbond_site_symmetry_A
_geom_hbond_distance_DH
_geom_hbond_distance_HA
_geom_hbond_distance_DA
_geom_hbond_angle_DHA
N1 H1 O1 6_665 0.87(2) 2.14(2) 2.975(2) 162.9(19)

loop_
_geom_torsion_atom_site_label_1
_geom_torsion_atom_site_label_2
_geom_torsion_atom_site_label_3
_geom_torsion_atom_site_label_4
_geom_torsion
C6 C1 C2 C3 3.8(3)
N1 C1 C2 C3 -177.39(18)
C6 C1 C2 C7 -175.2(2)
N1 C1 C2 C7 3.6(3)
C1 C2 C3 C4 -2.0(3)
C7 C2 C3 C4 177.0(2)
C1 C2 C3 C8 179.5(2)
C7 C2 C3 C8 -1.5(3)
C2 C3 C4 C5 -1.5(4)
C8 C3 C4 C5 177.1(2)
C3 C4 C5 C6 3.3(4)
C4 C5 C6 C1 -1.5(4)
C2 C1 C6 C5 -2.0(3)
N1 C1 C6 C5 179.1(2)
C14 C9 C10 C11 -0.7(3)
S1 C9 C10 C11 177.17(16)
C14 C9 C10 Cl1 178.49(15)
S1 C9 C10 Cl1 -3.6(2)
C9 C10 C11 C12 -0.2(3)
Cl1 C10 C11 C12 -179.43(18)
C10 C11 C12 C13 0.6(3)
C11 C12 C13 C14 -0.1(3)
C11 C12 C13 Cl2 -179.36(17)
C12 C13 C14 C9 -0.8(3)
Cl2 C13 C14 C9 178.45(15)
C10 C9 C14 C13 1.2(3)
S1 C9 C14 C13 -176.79(16)
C14 C9 S1 O2 127.48(16)
C10 C9 S1 O2 -50.46(19)
C14 C9 S1 O1 -1.71(18)
C10 C9 S1 O1 -179.65(16)
C14 C9 S1 N1 -116.91(16)
C10 C9 S1 N1 65.14(18)
C6 C1 N1 S1 -93.2(2)
C2 C1 N1 S1 87.9(2)
O2 S1 N1 C1 177.30(15)
O1 S1 N1 C1 -53.06(17)
C9 S1 N1 C1 60.22(17)

loop_
_cod_related_entry_id
_cod_related_entry_database
_cod_related_entry_code
1 ChemSpider 619811
